data_2204662
loop_
_publ_author_name
'Chopra, Deepak'
'Mohan, T. P.'
'Rao, K. S.'
'Guru Row, T. N.'

_publ_section_title 2-(1,1,2,2-Tetrachloroethylsulfanyl)-3a,4,7,7a-tetrahydro-1<i>H</i>-isoindole-1,3(2<i>H</i>)-dione
_journal_issue 12
_journal_name_full 'Acta Crystallographica Section E'
_journal_page_first o2406
_journal_page_last o2407
_journal_paper_doi 10.1107/S1600536804029988
_journal_volume 60
_journal_year 2004
_chemical_formula_iupac 'C10 H9 Cl4 N O2 S'
_chemical_formula_moiety 'C10 H9 Cl4 N O2 S'
_chemical_formula_sum 'C10 H9 Cl4 N O2 S'
_chemical_formula_weight 349.04
_chemical_name_common Captafol
_chemical_name_systematic
;
2-(1,1,2,2-Tetrachloroethylsulfanyl)-3a,4,7,7a-tetrahydro-1H-isoindole-
1,3(2H)-dione
;
_space_group_IT_number 14
_symmetry_cell_setting monoclinic
_symmetry_space_group_name_Hall '-P 2ybc'
_symmetry_space_group_name_H-M 'P 1 21/c 1'
_atom_sites_solution_hydrogens geom
_atom_sites_solution_primary direct
_atom_sites_solution_secondary difmap
_cell_angle_alpha 90
_cell_angle_beta 91.715(12)
_cell_angle_gamma 90
_cell_formula_units_Z 4
_cell_length_a 10.567(8)
_cell_length_b 6.674(5)
_cell_length_c 19.427(15)
_cell_measurement_reflns_used 675
_cell_measurement_temperature 293(2)
_cell_measurement_theta_max 26.4
_cell_measurement_theta_min 2.2
_cell_volume 1369.5(18)
_computing_cell_refinement SMART
_computing_data_collection 'SMART (Bruker, 2000)'
_computing_data_reduction 'SAINT (Bruker, 2000)'
_computing_molecular_graphics 'ORTEP-3 for Windows (Farrugia, 1997) and CAMERON (Watkin et al., 1993)'
_computing_publication_material 'PLATON (Spek, 1990)'
_computing_structure_refinement 'SHELXL97 (Sheldrick, 1997)'
_computing_structure_solution 'SIR92 (Altomare et al., 1993)'
_diffrn_ambient_temperature 293(2)
_diffrn_measured_fraction_theta_full 0.978
_diffrn_measured_fraction_theta_max 0.979
_diffrn_measurement_device_type 'Bruker SMART APEX CCD area-detector'
_diffrn_measurement_method '\f and \w'
_diffrn_radiation_monochromator graphite
_diffrn_radiation_source 'fine-focus sealed tube'
_diffrn_radiation_type MoK\a
_diffrn_radiation_wavelength 0.71073
_diffrn_reflns_av_R_equivalents 0.0386
_diffrn_reflns_av_sigmaI/netI 0.0367
_diffrn_reflns_limit_h_max 12
_diffrn_reflns_limit_h_min -11
_diffrn_reflns_limit_k_max 8
_diffrn_reflns_limit_k_min -8
_diffrn_reflns_limit_l_max 23
_diffrn_reflns_limit_l_min -23
_diffrn_reflns_number 8949
_diffrn_reflns_reduction_process
;
 ?
;
_diffrn_reflns_theta_full 25.00
_diffrn_reflns_theta_max 25.35
_diffrn_reflns_theta_min 1.93
_exptl_absorpt_coefficient_mu 1.007
_exptl_absorpt_correction_T_max 0.9420
_exptl_absorpt_correction_T_min 0.8089
_exptl_absorpt_correction_type multi-scan
_exptl_absorpt_process_details '(SADABS; Sheldrick, 1996)'
_exptl_crystal_colour colorless
_exptl_crystal_density_diffrn 1.683
_exptl_crystal_density_method 'Not Measured'
_exptl_crystal_description rod
_exptl_crystal_F_000 704
_exptl_crystal_size_max 0.22
_exptl_crystal_size_mid 0.07
_exptl_crystal_size_min 0.06
_refine_diff_density_max 1.048
_refine_diff_density_min -0.525
_refine_ls_extinction_method none
_refine_ls_goodness_of_fit_ref 1.165
_refine_ls_hydrogen_treatment mixed
_refine_ls_matrix_type full
_refine_ls_number_parameters 167
_refine_ls_number_reflns 2449
_refine_ls_number_restraints 0
_refine_ls_restrained_S_all 1.165
_refine_ls_R_factor_all 0.1251
_refine_ls_R_factor_gt 0.0967
_refine_ls_shift/su_max 0.000
_refine_ls_shift/su_mean 0.000
_refine_ls_structure_factor_coef Fsqd
_refine_ls_weighting_details 'calc w = 1/[\s^2^(Fo^2^)+(0.0809P)^2^+27.5824P] where P = (Fo^2^+2Fc^2^)/3'
_refine_ls_weighting_scheme calc
_refine_ls_wR_factor_gt 0.2309
_refine_ls_wR_factor_ref 0.2309
_reflns_number_gt 2158
_reflns_number_total 2449
_reflns_threshold_expression I>2\s(I)
_cod_data_source_file cv6417.cif
_cod_data_source_block I
_cod_original_cell_volume 1369.6(18)
_cod_original_sg_symbol_H-M 'P 21/c'
_cod_database_code 2204662
_cod_database_fobs_code 2204662

loop_
_symmetry_equiv_pos_as_xyz
x,y,z
-x,1/2+y,1/2-z
-x,-y,-z
x,1/2-y,1/2+z

loop_
_atom_site_label
_atom_site_fract_x
_atom_site_fract_y
_atom_site_fract_z
_atom_site_U_iso_or_equiv
_atom_site_adp_type
_atom_site_calc_flag
_atom_site_refinement_flags
_atom_site_occupancy
_atom_site_type_symbol
S1 0.8738(3) 0.1219(4) 0.11460(13) 0.0377(7) Uani d . 1 S
Cl1 0.5993(3) 0.0444(6) 0.10559(18) 0.0590(9) Uani d . 1 Cl
Cl2 0.7559(4) 0.0613(5) -0.01471(14) 0.0603(10) Uani d . 1 Cl
Cl3 0.9106(3) -0.3247(5) 0.04296(17) 0.0566(9) Uani d . 1 Cl
Cl4 0.6407(4) -0.3798(6) 0.0334(2) 0.0695(11) Uani d . 1 Cl
O1 0.9429(8) -0.2061(13) 0.2168(4) 0.051(2) Uani d . 1 O
O2 0.7427(8) 0.3984(12) 0.2143(4) 0.049(2) Uani d . 1 O
N1 0.8413(8) 0.0937(12) 0.1986(4) 0.0303(18) Uani d . 1 N
C1 0.6529(12) -0.206(2) 0.3171(7) 0.056(4) Uani d . 1 C
C2 0.5879(11) -0.037(2) 0.3143(6) 0.052(3) Uani d . 1 C
C3 0.6466(12) 0.1555(19) 0.3366(6) 0.048(3) Uani d . 1 C
C4 0.7845(10) 0.1749(16) 0.3132(5) 0.035(2) Uani d . 1 C
C5 0.8583(9) -0.0264(16) 0.3136(5) 0.031(2) Uani d . 1 C
C6 0.7851(12) -0.2062(19) 0.3417(6) 0.049(3) Uani d . 1 C
C7 0.7821(9) 0.2473(15) 0.2379(5) 0.031(2) Uani d . 1 C
C8 0.8884(10) -0.0634(16) 0.2403(6) 0.035(2) Uani d . 1 C
C9 0.7478(10) -0.0208(17) 0.0723(5) 0.036(2) Uani d . 1 C
C10 0.7646(11) -0.2494(18) 0.0774(6) 0.040(3) Uani d . 1 C
H1 0.6145 -0.3252 0.3033 0.068 Uiso calc R 1 H
H2 0.5042 -0.0383 0.2981 0.063 Uiso calc R 1 H
H3A 0.6454 0.1648 0.3864 0.058 Uiso calc R 1 H
H3B 0.5970 0.2658 0.3176 0.058 Uiso calc R 1 H
H4 0.8296 0.2714 0.3422 0.041 Uiso calc R 1 H
H5 0.9367 -0.0103 0.3405 0.037 Uiso calc R 1 H
H6A 0.8254 -0.3294 0.3275 0.059 Uiso calc R 1 H
H6B 0.7882 -0.2019 0.3917 0.059 Uiso calc R 1 H
H10 0.7642 -0.2881 0.1263 0.049 Uiso calc R 1 H

loop_
_atom_site_aniso_label
_atom_site_aniso_U_11
_atom_site_aniso_U_22
_atom_site_aniso_U_33
_atom_site_aniso_U_12
_atom_site_aniso_U_13
_atom_site_aniso_U_23
S1 0.0427(15) 0.0405(15) 0.0302(13) -0.0107(12) 0.0051(11) 0.0025(11)
Cl1 0.0351(15) 0.075(2) 0.067(2) 0.0047(15) 0.0017(13) -0.0204(18)
Cl2 0.104(3) 0.0521(19) 0.0246(13) 0.0075(18) -0.0040(14) 0.0058(12)
Cl3 0.061(2) 0.0551(19) 0.0543(18) 0.0178(15) 0.0045(14) -0.0078(15)
Cl4 0.074(2) 0.059(2) 0.074(2) -0.0236(18) -0.0092(18) -0.0171(18)
O1 0.056(5) 0.051(5) 0.046(5) 0.022(4) 0.000(4) 0.000(4)
O2 0.070(6) 0.030(4) 0.046(5) 0.011(4) -0.003(4) -0.001(3)
N1 0.035(5) 0.029(4) 0.027(4) 0.002(3) -0.001(3) -0.003(3)
C1 0.049(7) 0.057(8) 0.063(8) -0.032(7) 0.012(6) -0.011(7)
C2 0.030(6) 0.076(9) 0.051(7) -0.010(6) 0.002(5) -0.003(7)
C3 0.056(8) 0.043(7) 0.047(7) 0.005(6) 0.014(6) 0.001(5)
C4 0.036(5) 0.035(6) 0.033(5) 0.004(4) 0.001(4) -0.008(4)
C5 0.030(5) 0.035(5) 0.028(5) 0.000(4) -0.007(4) 0.001(4)
C6 0.061(8) 0.046(7) 0.041(6) 0.000(6) 0.010(5) 0.015(5)
C7 0.034(5) 0.028(5) 0.030(5) 0.000(4) 0.003(4) -0.006(4)
C8 0.034(5) 0.032(6) 0.040(6) 0.001(4) -0.003(4) 0.005(5)
C9 0.034(6) 0.046(6) 0.029(5) -0.001(5) 0.005(4) 0.002(5)
C10 0.041(6) 0.043(7) 0.038(6) -0.003(5) 0.001(5) 0.005(5)

loop_
_atom_type_symbol
_atom_type_description
_atom_type_scat_dispersion_real
_atom_type_scat_dispersion_imag
_atom_type_scat_source
S S 0.1246 0.1234 'International Tables Vol C Tables 4.2.6.8 and 6.1.1.4'
O O 0.0106 0.0060 'International Tables Vol C Tables 4.2.6.8 and 6.1.1.4'
N N 0.0061 0.0033 'International Tables Vol C Tables 4.2.6.8 and 6.1.1.4'
Cl Cl 0.1484 0.1585 'International Tables Vol C Tables 4.2.6.8 and 6.1.1.4'
H H 0.0000 0.0000 'International Tables Vol C Tables 4.2.6.8 and 6.1.1.4'
C C 0.0033 0.0016 'International Tables Vol C Tables 4.2.6.8 and 6.1.1.4'

loop_
_geom_angle_atom_site_label_1
_geom_angle_atom_site_label_2
_geom_angle_atom_site_label_3
_geom_angle
N1 S1 C9 102.3(4)
C8 N1 C7 112.2(8)
C8 N1 S1 124.3(7)
C7 N1 S1 122.6(7)
O1 C8 N1 122.1(10)
O1 C8 C5 127.6(10)
N1 C8 C5 110.3(9)
O2 C7 N1 124.2(9)
O2 C7 C4 129.5(9)
N1 C7 C4 106.3(8)
C10 C9 Cl1 108.6(8)
C10 C9 Cl2 110.8(8)
Cl1 C9 Cl2 109.8(6)
C10 C9 S1 114.4(8)
Cl1 C9 S1 110.6(6)
Cl2 C9 S1 102.5(6)
C1 C6 C5 111.4(10)
C1 C6 H6A 109.3
C5 C6 H6A 109.3
C1 C6 H6B 109.3
C5 C6 H6B 109.3
H6A C6 H6B 108.0
C8 C5 C6 110.0(9)
C8 C5 C4 105.0(8)
C6 C5 C4 114.8(9)
C8 C5 H5 109.0
C6 C5 H5 109.0
C4 C5 H5 109.0
C7 C4 C3 108.6(9)
C7 C4 C5 106.0(8)
C3 C4 C5 113.9(9)
C7 C4 H4 109.4
C3 C4 H4 109.4
C5 C4 H4 109.4
C9 C10 Cl4 112.4(9)
C9 C10 Cl3 110.8(8)
Cl4 C10 Cl3 108.6(7)
C9 C10 H10 109
Cl4 C10 H10 109
Cl3 C10 H10 109
C2 C1 C6 120.3(12)
C2 C1 H1 119.9
C6 C1 H1 119.9
C1 C2 C3 121.0(11)
C1 C2 H2 119.5
C3 C2 H2 119.5
C2 C3 C4 111.8(10)
C2 C3 H3A 109.3
C4 C3 H3A 109.3
C2 C3 H3B 109.3
C4 C3 H3B 109.3
H3A C3 H3B 107.9

loop_
_geom_bond_atom_site_label_1
_geom_bond_atom_site_label_2
_geom_bond_distance
S1 N1 1.687(9)
S1 C9 1.810(11)
Cl1 C9 1.772(11)
Cl3 C10 1.774(12)
Cl2 C9 1.779(11)
Cl4 C10 1.767(12)
O1 C8 1.211(13)
N1 C8 1.406(13)
N1 C7 1.438(12)
C8 C5 1.486(15)
O2 C7 1.176(13)
C7 C4 1.537(14)
C9 C10 1.538(17)
C6 C1 1.461(18)
C6 C5 1.534(15)
C6 H6A 0.9700
C6 H6B 0.9700
C5 C4 1.550(14)
C5 H5 0.9800
C4 C3 1.544(16)
C4 H4 0.9800
C10 H10 0.9800
C1 C2 1.32(2)
C1 H1 0.9300
C2 C3 1.484(18)
C2 H2 0.9300
C3 H3A 0.9700
C3 H3B 0.9700

loop_
_geom_hbond_atom_site_label_D
_geom_hbond_atom_site_label_H
_geom_hbond_atom_site_label_A
_geom_hbond_site_symmetry_A
_geom_hbond_distance_DH
_geom_hbond_distance_HA
_geom_hbond_distance_DA
_geom_hbond_angle_DHA
_geom_hbond_publ_flag
C2 H2 O2 2_645 0.93 2.65 3.545(15) 163.0(10) yes
C3 H3A Cl2 4_555 0.97 2.88 3.616(13) 134.0(10) yes

loop_
_geom_torsion_atom_site_label_1
_geom_torsion_atom_site_label_2
_geom_torsion_atom_site_label_3
_geom_torsion_atom_site_label_4
_geom_torsion
C9 S1 N1 C8 89.5(9)
C9 S1 N1 C7 -102.3(8)
C7 N1 C8 O1 -179.2(10)
S1 N1 C8 O1 -10.0(15)
C7 N1 C8 C5 2.2(12)
S1 N1 C8 C5 171.5(7)
C8 N1 C7 O2 175.3(10)
S1 N1 C7 O2 5.8(15)
C8 N1 C7 C4 -3.8(11)
S1 N1 C7 C4 -173.3(7)
N1 S1 C9 C10 -74.8(9)
N1 S1 C9 Cl1 48.3(7)
N1 S1 C9 Cl2 165.2(5)
O1 C8 C5 C6 -54.1(15)
N1 C8 C5 C6 124.3(10)
O1 C8 C5 C4 -178.1(11)
N1 C8 C5 C4 0.3(11)
C1 C6 C5 C8 -76.2(13)
C1 C6 C5 C4 41.9(14)
O2 C7 C4 C3 62.0(15)
N1 C7 C4 C3 -119.0(9)
O2 C7 C4 C5 -175.3(11)
N1 C7 C4 C5 3.7(10)
C8 C5 C4 C7 -2.5(10)
C6 C5 C4 C7 -123.4(10)
C8 C5 C4 C3 116.9(10)
C6 C5 C4 C3 -4.0(13)
Cl1 C9 C10 Cl4 57.2(10)
Cl2 C9 C10 Cl4 -63.5(10)
S1 C9 C10 Cl4 -178.7(5)
Cl1 C9 C10 Cl3 178.8(6)
Cl2 C9 C10 Cl3 58.2(10)
S1 C9 C10 Cl3 -57.1(10)
C5 C6 C1 C2 -42.0(17)
C6 C1 C2 C3 0(2)
C1 C2 C3 C4 40.8(17)
C7 C4 C3 C2 82.4(12)
C5 C4 C3 C2 -35.5(13)

loop_
_cod_related_entry_id
_cod_related_entry_database
_cod_related_entry_code
1 ChemSpider 16139
